data_4319718
loop_
_publ_author_name
Evenson
'Peter K. Dorhout'

_publ_section_title
;
 Selenophosphate Phase Diagrams Developed in Conjunction with the
 Synthesis of the New Compounds K2La(P2Se6)1/2(PSe4), K3La(PSe4)2,
 K4La0.67(PSe4)2, K9-xLa1+x/3(PSe4)4 (x = 0.5), and KEuPSe4
;
_journal_name_full 'Inorganic Chemistry'
_journal_page_first 2875
_journal_page_last 2883
_journal_paper_doi 10.1021/ic000595z
_journal_volume 40
_journal_year 2001
_chemical_formula_sum 'K4 La0.67 P2 Se8'
_chemical_formula_weight 943.09
_chemical_name_systematic
; 
 ? 
;
_space_group_IT_number 72
_symmetry_cell_setting orthorhombic
_symmetry_space_group_name_Hall '-I 2 2c'
_symmetry_space_group_name_H-M 'I b a m'
_atom_sites_solution_hydrogens geom
_atom_sites_solution_primary direct
_atom_sites_solution_secondary difmap
_audit_creation_method SHELXL
_cell_angle_alpha 90.00
_cell_angle_beta 90.00
_cell_angle_gamma 90.00
_cell_formula_units_Z 4
_cell_length_a 19.0962(2)
_cell_length_b 9.14080(10)
_cell_length_c 10.2588(2)
_cell_measurement_temperature 159(2)
_cell_volume 1790.72(4)
_computing_cell_refinement 'Siemens XSCANS'
_computing_data_collection 'Siemens XSCANS'
_computing_data_reduction 'Siemens SHELXTL'
_computing_molecular_graphics 'Siemens SHELXTL'
_computing_publication_material 'Siemens SHELXTL'
_computing_structure_refinement 'SHELXL-93 (Sheldrick, 1993)'
_computing_structure_solution 'SHELXS-86 (Sheldrick, 1990)'
_diffrn_ambient_temperature 159(2)
_diffrn_measurement_device 'Siemens P4'
_diffrn_measurement_method '\w scans'
_diffrn_radiation_monochromator graphite
_diffrn_radiation_source 'fine-focus sealed tube'
_diffrn_radiation_type MoK\a
_diffrn_radiation_wavelength 0.71073
_diffrn_reflns_av_R_equivalents 0.0413
_diffrn_reflns_av_sigmaI/netI 0.0316
_diffrn_reflns_limit_h_max 24
_diffrn_reflns_limit_h_min -25
_diffrn_reflns_limit_k_max 12
_diffrn_reflns_limit_k_min -8
_diffrn_reflns_limit_l_max 13
_diffrn_reflns_limit_l_min -13
_diffrn_reflns_number 5519
_diffrn_reflns_theta_max 28.26
_diffrn_reflns_theta_min 2.13
_exptl_absorpt_coefficient_mu 18.957
_exptl_absorpt_correction_type SADABS
_exptl_crystal_colour yellow
_exptl_crystal_density_diffrn 3.498
_exptl_crystal_description polyhedral
_exptl_crystal_F_000 1665
_exptl_crystal_size_max 0.06
_exptl_crystal_size_mid 0.09
_exptl_crystal_size_min 0.15
_refine_diff_density_max 1.367
_refine_diff_density_min -1.477
_refine_diff_density_rms 0.206
_refine_ls_extinction_method none
_refine_ls_goodness_of_fit_all 1.106
_refine_ls_goodness_of_fit_obs 1.125
_refine_ls_matrix_type full
_refine_ls_number_parameters 42
_refine_ls_number_reflns 1150
_refine_ls_number_restraints 0
_refine_ls_restrained_S_all 1.106
_refine_ls_restrained_S_obs 1.125
_refine_ls_R_factor_all 0.0473
_refine_ls_R_factor_obs 0.0353
_refine_ls_shift/esd_max 0.000
_refine_ls_shift/esd_mean 0.000
_refine_ls_structure_factor_coef Fsqd
_refine_ls_weighting_details 'w=1/[\s^2^(Fo^2^)+(0.0306P)^2^+24.7035P] where P=(Fo^2^+2Fc^2^)/3'
_refine_ls_weighting_scheme calc
_refine_ls_wR_factor_all 0.0812
_refine_ls_wR_factor_obs 0.0755
_reflns_number_observed 966
_reflns_number_total 1150
_reflns_observed_criterion >2sigma(I)
_cod_data_source_file ic000595z_3.cif
_cod_data_source_block K4La0.67(PSe4)2
_cod_depositor_comments
;
The following automatic conversions were performed:

'_symmetry_cell_setting' value 'Orthorhombic' changed to
'orthorhombic' according to the built-in table from CIF Core
dictionary named 'cif_core.dic' version 2.4.1 from 2010-06-29.

Automatic conversion script
Id: cif_fix_values 1646 2011-03-28 12:23:43Z adriana 

The following automatic conversions were performed:

'_refine_ls_weighting_scheme' value 'calc
w=1/[\s^2^(Fo^2^)+(0.0306P)^2^+24.7035P] where P=(Fo^2^+2Fc^2^)/3'
was changed to 'calc'. New tag '_refine_ls_weighting_details' was
created. The value of the new tag was set to
'w=1/[\s^2^(Fo^2^)+(0.0306P)^2^+24.7035P] where P=(Fo^2^+2Fc^2^)/3'.

Automatic conversion script
Id: cif_fix_values 3143 2015-03-26 13:38:13Z robertas 
;
_cod_database_code 4319718

loop_
_symmetry_equiv_pos_as_xyz
'x, y, z'
'-x, -y, z'
'-x+1/2, y+1/2, -z'
'x+1/2, -y+1/2, -z'
'x+1/2, y+1/2, z+1/2'
'-x+1/2, -y+1/2, z+1/2'
'-x+1, y+1, -z+1/2'
'x+1, -y+1, -z+1/2'
'-x, -y, -z'
'x, y, -z'
'x-1/2, -y-1/2, z'
'-x-1/2, y-1/2, z'
'-x+1/2, -y+1/2, -z+1/2'
'x+1/2, y+1/2, -z+1/2'
'x, -y, z+1/2'
'-x, y, z+1/2'

loop_
_atom_site_aniso_label
_atom_site_aniso_U_11
_atom_site_aniso_U_22
_atom_site_aniso_U_33
_atom_site_aniso_U_23
_atom_site_aniso_U_13
_atom_site_aniso_U_12
P1 0.0131(9) 0.0144(9) 0.0160(9) 0.000 0.000 0.0015(7)
La1 0.0140(4) 0.0144(4) 0.0147(4) 0.000 0.000 0.000
Se1 0.0342(3) 0.0194(3) 0.0156(3) 0.0027(2) 0.0018(2) -0.0012(2)
Se2 0.0152(4) 0.0136(4) 0.0532(6) 0.000 0.000 0.0007(3)
Se3 0.0154(4) 0.0267(4) 0.0304(4) 0.000 0.000 0.0067(3)
K2 0.0597(15) 0.0320(11) 0.0241(9) -0.0059(8) 0.000 0.000
K1 0.0423(12) 0.0222(10) 0.0320(10) 0.000 0.000 -0.0027(8)

loop_
_atom_site_label
_atom_site_type_symbol
_atom_site_fract_x
_atom_site_fract_y
_atom_site_fract_z
_atom_site_U_iso_or_equiv
_atom_site_thermal_displace_type
_atom_site_occupancy
_atom_site_calc_flag
_atom_site_refinement_flags
_atom_site_disorder_group
P1 P 0.37098(10) 0.2054(2) 0.5000 0.0145(4) Uani 1 d S .
La1 La 0.5000 0.0000 0.2500 0.0144(2) Uani 0.67 d SP .
Se1 Se 0.42179(3) 0.30119(7) 0.32714(5) 0.0231(2) Uani 1 d . .
Se2 Se 0.39395(4) 0.03242(9) 0.0000 0.0273(2) Uani 1 d S .
Se3 Se 0.25858(4) 0.25296(10) 0.5000 0.0242(2) Uani 1 d S .
K2 K 0.25719(14) 0.0000 0.2500 0.0386(5) Uani 1 d S .
K1 K 0.41676(12) 0.3812(2) 0.0000 0.0322(5) Uani 1 d S .

loop_
_atom_type_symbol
_atom_type_description
_atom_type_scat_dispersion_real
_atom_type_scat_dispersion_imag
_atom_type_scat_source
P P 0.1023 0.0942 'International Tables Vol C Tables 4.2.6.8 and 6.1.1.4'
K K 0.2009 0.2494 'International Tables Vol C Tables 4.2.6.8 and 6.1.1.4'
Se Se -0.0929 2.2259 'International Tables Vol C Tables 4.2.6.8 and 6.1.1.4'
La La -0.2871 2.4523 'International Tables Vol C Tables 4.2.6.8 and 6.1.1.4'

loop_
_geom_angle_atom_site_label_1
_geom_angle_atom_site_label_2
_geom_angle_atom_site_label_3
_geom_angle
_geom_angle_site_symmetry_1
_geom_angle_site_symmetry_3
_geom_angle_publ_flag
Se3 P1 Se1 110.66(6) . . ?
Se3 P1 Se1 110.66(6) . 10_556 ?
Se1 P1 Se1 107.22(9) . 10_556 ?
Se3 P1 Se2 112.86(9) . 15 ?
Se1 P1 Se2 107.60(6) . 15 ?
Se1 P1 Se2 107.60(6) 10_556 15 ?
Se3 P1 K2 62.85(5) . . ?
Se1 P1 K2 84.62(3) . . ?
Se1 P1 K2 168.13(7) 10_556 . ?
Se2 P1 K2 68.51(5) 15 . ?
Se3 P1 K2 62.85(5) . 10_556 ?
Se1 P1 K2 168.13(7) . 10_556 ?
Se1 P1 K2 84.62(3) 10_556 10_556 ?
Se2 P1 K2 68.51(5) 15 10_556 ?
K2 P1 K2 83.53(6) . 10_556 ?
Se1 La1 Se1 124.93(2) 8_445 . ?
Se1 La1 Se1 151.64(2) 8_445 7_545 ?
Se1 La1 Se1 63.09(2) . 7_545 ?
Se1 La1 Se1 63.09(2) 8_445 2_655 ?
Se1 La1 Se1 151.64(2) . 2_655 ?
Se1 La1 Se1 124.93(2) 7_545 2_655 ?
Se1 La1 Se2 80.17(2) 8_445 15 ?
Se1 La1 Se2 66.43(2) . 15 ?
Se1 La1 Se2 123.62(2) 7_545 15 ?
Se1 La1 Se2 90.97(2) 2_655 15 ?
Se1 La1 Se2 66.43(2) 8_445 . ?
Se1 La1 Se2 80.17(2) . . ?
Se1 La1 Se2 90.97(2) 7_545 . ?
Se1 La1 Se2 123.62(2) 2_655 . ?
Se2 La1 Se2 103.78(2) 15 . ?
Se1 La1 Se2 123.62(2) 8_445 7_545 ?
Se1 La1 Se2 90.97(2) . 7_545 ?
Se1 La1 Se2 80.17(2) 7_545 7_545 ?
Se1 La1 Se2 66.43(2) 2_655 7_545 ?
Se2 La1 Se2 77.18(2) 15 7_545 ?
Se2 La1 Se2 169.64(3) . 7_545 ?
Se1 La1 Se2 90.97(2) 8_445 9_655 ?
Se1 La1 Se2 123.62(2) . 9_655 ?
Se1 La1 Se2 66.43(2) 7_545 9_655 ?
Se1 La1 Se2 80.17(2) 2_655 9_655 ?
Se2 La1 Se2 169.64(3) 15 9_655 ?
Se2 La1 Se2 77.18(2) . 9_655 ?
Se2 La1 Se2 103.78(2) 7_545 9_655 ?
Se1 La1 K1 48.14(2) 8_445 15 ?
Se1 La1 K1 110.39(3) . 15 ?
Se1 La1 K1 160.04(2) 7_545 15 ?
Se1 La1 K1 51.60(3) 2_655 15 ?
Se2 La1 K1 44.27(3) 15 15 ?
Se2 La1 K1 106.88(3) . 15 ?
Se2 La1 K1 81.15(2) 7_545 15 ?
Se2 La1 K1 125.42(3) 9_655 15 ?
Se1 La1 K1 160.05(2) 8_445 7_545 ?
Se1 La1 K1 51.60(3) . 7_545 ?
Se1 La1 K1 48.14(2) 7_545 7_545 ?
Se1 La1 K1 110.39(3) 2_655 7_545 ?
Se2 La1 K1 81.15(2) 15 7_545 ?
Se2 La1 K1 125.42(3) . 7_545 ?
Se2 La1 K1 44.27(3) 7_545 7_545 ?
Se2 La1 K1 106.88(3) 9_655 7_545 ?
K1 La1 K1 112.38(3) 15 7_545 ?
Se1 La1 K1 51.60(3) 8_445 9_655 ?
Se1 La1 K1 160.05(2) . 9_655 ?
Se1 La1 K1 110.39(3) 7_545 9_655 ?
Se1 La1 K1 48.14(2) 2_655 9_655 ?
Se2 La1 K1 125.42(3) 15 9_655 ?
Se2 La1 K1 81.15(2) . 9_655 ?
Se2 La1 K1 106.88(3) 7_545 9_655 ?
Se2 La1 K1 44.27(3) 9_655 9_655 ?
K1 La1 K1 81.79(4) 15 9_655 ?
K1 La1 K1 139.65(5) 7_545 9_655 ?
Se1 La1 K1 110.39(3) 8_445 . ?
Se1 La1 K1 48.14(2) . . ?
Se1 La1 K1 51.60(3) 7_545 . ?
Se1 La1 K1 160.05(2) 2_655 . ?
Se2 La1 K1 106.88(3) 15 . ?
Se2 La1 K1 44.27(3) . . ?
Se2 La1 K1 125.42(3) 7_545 . ?
Se2 La1 K1 81.15(2) 9_655 . ?
K1 La1 K1 139.65(5) 15 . ?
K1 La1 K1 81.79(4) 7_545 . ?
K1 La1 K1 112.38(3) 9_655 . ?
P1 Se1 La1 93.56(5) . . ?
P1 Se1 K1 84.68(5) . 15_565 ?
La1 Se1 K1 150.19(4) . 15_565 ?
P1 Se1 K1 149.15(6) . . ?
La1 Se1 K1 87.42(4) . . ?
K1 Se1 K1 109.06(2) 15_565 . ?
P1 Se1 K1 93.49(5) . 7_545 ?
La1 Se1 K1 84.18(3) . 7_545 ?
K1 Se1 K1 66.28(6) 15_565 7_545 ?
K1 Se1 K1 117.25(3) . 7_545 ?
P1 Se2 K1 176.37(7) 15_554 . ?
P1 Se2 La1 91.92(4) 15_554 . ?
K1 Se2 La1 90.34(3) . . ?
P1 Se2 La1 91.92(4) 15_554 9_655 ?
K1 Se2 La1 90.34(3) . 9_655 ?
La1 Se2 La1 102.82(2) . 9_655 ?
P1 Se2 K2 77.31(4) 15_554 10 ?
K1 Se2 K2 100.15(3) . 10 ?
La1 Se2 K2 167.82(3) . 10 ?
La1 Se2 K2 83.44(3) 9_655 10 ?
P1 Se2 K2 77.31(4) 15_554 . ?
K1 Se2 K2 100.15(3) . . ?
La1 Se2 K2 83.44(3) . . ?
La1 Se2 K2 167.82(3) 9_655 . ?
K2 Se2 K2 88.59(6) 10 . ?
P1 Se3 K2 102.51(6) . 6 ?
P1 Se3 K2 102.51(6) . 13 ?
K2 Se3 K2 96.77(2) 6 13 ?
P1 Se3 K2 82.80(6) . . ?
K2 Se3 K2 174.48(3) 6 . ?
K2 Se3 K2 83.386(4) 13 . ?
P1 Se3 K2 82.80(6) . 10_556 ?
K2 Se3 K2 83.386(4) 6 10_556 ?
K2 Se3 K2 174.48(3) 13 10_556 ?
K2 Se3 K2 95.92(2) . 10_556 ?
P1 Se3 K1 148.44(7) . 13 ?
K2 Se3 K1 98.28(5) 6 13 ?
K2 Se3 K1 98.28(5) 13 13 ?
K2 Se3 K1 76.26(5) . 13 ?
K2 Se3 K1 76.26(5) 10_556 13 ?
Se3 K2 Se3 169.93(9) 3_546 13 ?
Se3 K2 Se3 83.465(4) 3_546 . ?
Se3 K2 Se3 96.614(4) 13 . ?
Se3 K2 Se3 96.614(4) 3_546 15_554 ?
Se3 K2 Se3 83.465(4) 13 15_554 ?
Se3 K2 Se3 179.11(9) . 15_554 ?
Se3 K2 Se2 129.62(6) 3_546 . ?
Se3 K2 Se2 59.15(2) 13 . ?
Se3 K2 Se2 117.33(5) . . ?
Se3 K2 Se2 61.95(3) 15_554 . ?
Se3 K2 Se2 59.15(2) 3_546 15 ?
Se3 K2 Se2 129.62(6) 13 15 ?
Se3 K2 Se2 61.96(3) . 15 ?
Se3 K2 Se2 117.33(5) 15_554 15 ?
Se2 K2 Se2 89.34(6) . 15 ?
Se3 K2 P1 82.68(3) 3_546 . ?
Se3 K2 P1 103.09(4) 13 . ?
Se3 K2 P1 34.35(3) . . ?
Se3 K2 P1 144.77(8) 15_554 . ?
Se2 K2 P1 91.40(6) . . ?
Se2 K2 P1 34.19(3) 15 . ?
Se3 K2 P1 103.09(4) 3_546 15_554 ?
Se3 K2 P1 82.68(3) 13 15_554 ?
Se3 K2 P1 144.77(8) . 15_554 ?
Se3 K2 P1 34.35(3) 15_554 15_554 ?
Se2 K2 P1 34.19(3) . 15_554 ?
Se2 K2 P1 91.40(6) 15 15_554 ?
P1 K2 P1 111.28(8) . 15_554 ?
Se3 K2 K1 102.13(5) 3_546 3_545 ?
Se3 K2 K1 69.84(4) 13 3_545 ?
Se3 K2 K1 127.82(7) . 3_545 ?
Se3 K2 K1 53.04(4) 15_554 3_545 ?
Se2 K2 K1 98.74(2) . 3_545 ?
Se2 K2 K1 159.71(3) 15 3_545 ?
P1 K2 K1 161.58(6) . 3_545 ?
P1 K2 K1 85.19(3) 15_554 3_545 ?
Se3 K2 K1 69.84(4) 3_546 13 ?
Se3 K2 K1 102.13(5) 13 13 ?
Se3 K2 K1 53.04(4) . 13 ?
Se3 K2 K1 127.82(7) 15_554 13 ?
Se2 K2 K1 159.70(3) . 13 ?
Se2 K2 K1 98.74(2) 15 13 ?
P1 K2 K1 85.19(3) . 13 ?
P1 K2 K1 161.58(6) 15_554 13 ?
K1 K2 K1 79.96(6) 3_545 13 ?
Se3 K2 K2 48.520(12) 3_546 13_545 ?
Se3 K2 K2 130.68(2) 13 13_545 ?
Se3 K2 K2 131.978(13) . 13_545 ?
Se3 K2 K2 48.094(11) 15_554 13_545 ?
Se2 K2 K2 97.07(5) . 13_545 ?
Se2 K2 K2 87.83(4) 15 13_545 ?
P1 K2 K2 121.37(6) . 13_545 ?
P1 K2 K2 63.07(4) 15_554 13_545 ?
K1 K2 K2 72.78(5) 3_545 13_545 ?
K1 K2 K2 101.78(6) 13 13_545 ?
Se3 K2 K2 130.68(2) 3_546 13 ?
Se3 K2 K2 48.520(12) 13 13 ?
Se3 K2 K2 48.093(11) . 13 ?
Se3 K2 K2 131.978(13) 15_554 13 ?
Se2 K2 K2 87.83(4) . 13 ?
Se2 K2 K2 97.07(5) 15 13 ?
P1 K2 K2 63.07(4) . 13 ?
P1 K2 K2 121.37(6) 15_554 13 ?
K1 K2 K2 101.78(6) 3_545 13 ?
K1 K2 K2 72.78(5) 13 13 ?
K2 K2 K2 173.13(13) 13_545 13 ?
Se2 K1 Se1 148.11(2) . 8_455 ?
Se2 K1 Se1 148.11(2) . 15_564 ?
Se1 K1 Se1 62.80(4) 8_455 15_564 ?
Se2 K1 Se1 78.05(3) . . ?
Se1 K1 Se1 70.84(2) 8_455 . ?
Se1 K1 Se1 133.60(5) 15_564 . ?
Se2 K1 Se1 78.05(3) . 10 ?
Se1 K1 Se1 133.60(5) 8_455 10 ?
Se1 K1 Se1 70.84(2) 15_564 10 ?
Se1 K1 Se1 155.22(7) . 10 ?
Se2 K1 Se3 62.11(4) . 13 ?
Se1 K1 Se3 108.65(6) 8_455 13 ?
Se1 K1 Se3 108.65(6) 15_564 13 ?
Se1 K1 Se3 87.31(4) . 13 ?
Se1 K1 Se3 87.31(4) 10 13 ?
Se2 K1 Se1 85.15(5) . 7_545 ?
Se1 K1 Se1 83.87(4) 8_455 7_545 ?
Se1 K1 Se1 113.72(6) 15_564 7_545 ?
Se1 K1 Se1 57.07(3) . 7_545 ?
Se1 K1 Se1 114.23(6) 10 7_545 ?
Se3 K1 Se1 136.73(5) 13 7_545 ?
Se2 K1 Se1 85.15(5) . 16_654 ?
Se1 K1 Se1 113.72(6) 8_455 16_654 ?
Se1 K1 Se1 83.87(4) 15_564 16_654 ?
Se1 K1 Se1 114.23(6) . 16_654 ?
Se1 K1 Se1 57.07(3) 10 16_654 ?
Se3 K1 Se1 136.73(5) 13 16_654 ?
Se1 K1 Se1 58.47(4) 7_545 16_654 ?
Se2 K1 K1 132.13(10) . 9_665 ?
Se1 K1 K1 59.69(5) 8_455 9_665 ?
Se1 K1 K1 59.69(5) 15_564 9_665 ?
Se1 K1 K1 95.56(4) . 9_665 ?
Se1 K1 K1 95.56(4) 10 9_665 ?
Se3 K1 K1 165.76(10) 13 9_665 ?
Se1 K1 K1 54.02(5) 7_545 9_665 ?
Se1 K1 K1 54.02(5) 16_654 9_665 ?
Se2 K1 K2 98.31(5) . 6_554 ?
Se1 K1 K2 96.67(5) 8_455 6_554 ?
Se1 K1 K2 59.98(3) 15_564 6_554 ?
Se1 K1 K2 130.74(6) . 6_554 ?
Se1 K1 K2 59.79(3) 10 6_554 ?
Se3 K1 K2 50.70(3) 13 6_554 ?
Se1 K1 K2 171.90(5) 7_545 6_554 ?
Se1 K1 K2 114.34(2) 16_654 6_554 ?
K1 K1 K2 119.42(6) 9_665 6_554 ?
Se2 K1 K2 98.31(5) . 13 ?
Se1 K1 K2 59.98(3) 8_455 13 ?
Se1 K1 K2 96.67(5) 15_564 13 ?
Se1 K1 K2 59.79(3) . 13 ?
Se1 K1 K2 130.74(6) 10 13 ?
Se3 K1 K2 50.70(3) 13 13 ?
Se1 K1 K2 114.34(2) 7_545 13 ?
Se1 K1 K2 171.90(5) 16_654 13 ?
K1 K1 K2 119.42(6) 9_665 13 ?
K2 K1 K2 72.55(5) 6_554 13 ?
Se2 K1 La1 45.39(2) . . ?
Se1 K1 La1 110.19(2) 8_455 . ?
Se1 K1 La1 157.67(6) 15_564 . ?
Se1 K1 La1 44.44(2) . . ?
Se1 K1 La1 111.90(5) 10 . ?
Se3 K1 La1 93.67(4) 13 . ?
Se1 K1 La1 44.21(2) 7_545 . ?
Se1 K1 La1 80.02(4) 16_654 . ?
K1 K1 La1 98.15(6) 9_665 . ?
K2 K1 La1 141.53(5) 6_554 . ?
K2 K1 La1 97.15(2) 13 . ?

loop_
_geom_bond_atom_site_label_1
_geom_bond_atom_site_label_2
_geom_bond_distance
_geom_bond_site_symmetry_2
_geom_bond_publ_flag
P1 Se3 2.190(2) . ?
P1 Se1 2.2029(13) . ?
P1 Se1 2.2029(13) 10_556 ?
P1 Se2 2.218(2) 15 ?
P1 K2 3.850(2) . ?
P1 K2 3.850(2) 10_556 ?
La1 Se1 3.2305(6) 8_445 ?
La1 Se1 3.2305(6) . ?
La1 Se1 3.2306(6) 7_545 ?
La1 Se1 3.2306(6) 2_655 ?
La1 Se2 3.2812(5) 15 ?
La1 Se2 3.2812(5) . ?
La1 Se2 3.2812(5) 7_545 ?
La1 Se2 3.2812(5) 9_655 ?
La1 K1 4.609(2) 15 ?
La1 K1 4.609(2) 7_545 ?
La1 K1 4.609(2) 9_655 ?
La1 K1 4.609(2) . ?
Se1 K1 3.404(2) 15_565 ?
Se1 K1 3.4361(7) . ?
Se1 K1 3.631(2) 7_545 ?
Se2 P1 2.218(2) 15_554 ?
Se2 K1 3.217(2) . ?
Se2 La1 3.2813(5) 9_655 ?
Se2 K2 3.672(2) 10 ?
Se2 K2 3.672(2) . ?
Se3 K2 3.4304(6) 6 ?
Se3 K2 3.4304(6) 13 ?
Se3 K2 3.4532(6) . ?
Se3 K2 3.4532(6) 10_556 ?
Se3 K1 3.566(2) 13 ?
K2 Se3 3.4304(6) 3_546 ?
K2 Se3 3.4304(6) 13 ?
K2 Se3 3.4532(6) 15_554 ?
K2 Se2 3.672(2) 15 ?
K2 P1 3.850(2) 15_554 ?
K2 K1 4.335(3) 3_545 ?
K2 K1 4.335(3) 13 ?
K2 K2 4.5786(3) 13_545 ?
K2 K2 4.5786(3) 13 ?
K1 Se1 3.404(2) 8_455 ?
K1 Se1 3.404(2) 15_564 ?
K1 Se1 3.4361(7) 10 ?
K1 Se3 3.566(2) 13 ?
K1 Se1 3.631(2) 7_545 ?
K1 Se1 3.631(2) 16_654 ?
K1 K1 3.851(4) 9_665 ?
K1 K2 4.335(3) 6_554 ?
K1 K2 4.335(3) 13 ?
